data_7221195
loop_
_publ_author_name
'Burschka, C.'

_publ_section_title
;
 Zur Kristallstruktur der Thiocuprate K3 Cu8 S6 und Rb3 Cu8 S6
;
_journal_name_full
;
Zeitschrift fuer Naturforschung, Teil B. Anorganische Chemie, Organische 
Chemie (33,1978-41,1986)
;
_journal_page_first 675
_journal_page_last 677
_journal_volume 34
_journal_year 1979
_chemical_formula_sum 'Cu8 K3 S6'
_chemical_name_systematic 'K3 Cu8 S6'
_space_group_IT_number 12
_symmetry_space_group_name_Hall '-C 2y'
_symmetry_space_group_name_H-M 'C 1 2/m 1'
_cell_angle_alpha 90
_cell_angle_beta 104.12
_cell_angle_gamma 90
_cell_formula_units_Z 2
_cell_length_a 17.332
_cell_length_b 3.83
_cell_length_c 9.889
_cell_volume 636.614
_citation_journal_id_ASTM ZNBAD2
_cod_data_source_file Burschka_ZNBAD2_1979_377.cif
_cod_data_source_block Cu8K3S6
_cod_database_code 7221195

loop_
_symmetry_equiv_pos_as_xyz
x,y,z
-x,y,-z
-x,-y,-z
x,-y,z
x+1/2,y+1/2,z
-x+1/2,y+1/2,-z
-x+1/2,-y+1/2,-z
x+1/2,-y+1/2,z

loop_
_atom_site_label
_atom_site_type_symbol
_atom_site_fract_x
_atom_site_fract_y
_atom_site_fract_z
_atom_site_occupancy
_atom_site_U_iso_or_equiv
K1 K+1 0 0.5 0 1 0.0
S1 S-2 0.1558 0 0.0181 1 0.0
Cu4 Cu+1 0.4819 0 0.3534 1 0.0
Cu2 Cu+1 0.4092 0.5 0.4761 1 0.0
Cu3 Cu+1 0.2967 0 0.0626 1 0.0
S3 S-2 0.3448 0 0.3586 1 0.0
Cu1 Cu+1 0.3914 0.5 0.2131 1 0.0
S2 S-2 0.037 0 0.2917 1 0.0
K2 K+1 0.189 0.5 0.2991 1 0.0
